data_7232358
loop_
_publ_author_name
'Gan, Xuecheng'
'Tang, Zheng'
'Zhang, Wenjun'
'Xu, Cong'
'Sun, Xiaofan'
'Gao, Zhangran'
'Wu, Yizhang'
'Cai, Hong-Ling'
'Wu, X. S.'

_publ_section_title
;
 Molecular ferroelectric pyridin-2-ylmethanaminium perchlorate with phase
 transition induced by disorder of perchlorate
;
_journal_issue 10
_journal_name_full 'RSC Advances'
_journal_page_first 5470
_journal_paper_doi 10.1039/C8RA10031D
_journal_volume 9
_journal_year 2019
_chemical_formula_sum 'C24 H40 Cl8 N8 O32'
_chemical_formula_weight 1236.24
_space_group_crystal_system monoclinic
_space_group_IT_number 4
_space_group_name_Hall 'P 2yb'
_space_group_name_H-M_alt 'P 1 21 1'
_symmetry_space_group_name_Hall 'P 2yb'
_symmetry_space_group_name_H-M 'P 1 21 1'
_atom_sites_solution_hydrogens geom
_audit_creation_method SHELXL-2014/7
_audit_update_record
;
2018-10-12 deposited with the CCDC.
2019-01-22 downloaded from the CCDC.
;
_cell_angle_alpha 90
_cell_angle_beta 91.7930(6)
_cell_angle_gamma 90
_cell_formula_units_Z 2
_cell_length_a 11.7656(6)
_cell_length_b 15.0880(8)
_cell_length_c 13.1523(8)
_cell_measurement_temperature 173(2)
_cell_volume 2333.6(2)
_computing_structure_refinement 'SHELXL-2014/7 (Sheldrick, 2014)'
_diffrn_ambient_temperature 173(2)
_diffrn_measured_fraction_theta_full 0.996
_diffrn_measured_fraction_theta_max 0.995
_diffrn_radiation_type MoK\a
_diffrn_radiation_wavelength 0.71073
_diffrn_reflns_av_R_equivalents 0.0481
_diffrn_reflns_av_unetI/netI 0.0883
_diffrn_reflns_Laue_measured_fraction_full 0.996
_diffrn_reflns_Laue_measured_fraction_max 0.995
_diffrn_reflns_limit_h_max 15
_diffrn_reflns_limit_h_min -14
_diffrn_reflns_limit_k_max 17
_diffrn_reflns_limit_k_min -19
_diffrn_reflns_limit_l_max 16
_diffrn_reflns_limit_l_min -17
_diffrn_reflns_number 17225
_diffrn_reflns_point_group_measured_fraction_full 0.949
_diffrn_reflns_point_group_measured_fraction_max 0.928
_diffrn_reflns_theta_full 25.242
_diffrn_reflns_theta_max 27.462
_diffrn_reflns_theta_min 1.549
_exptl_absorpt_coefficient_mu 0.593
_exptl_crystal_density_diffrn 1.759
_exptl_crystal_F_000 1264
_refine_diff_density_max 1.182
_refine_diff_density_min -1.026
_refine_diff_density_rms 0.129
_refine_ls_abs_structure_details
;
 Flack x determined using 2419 quotients [(I+)-(I-)]/[(I+)+(I-)]
 (Parsons, Flack and Wagner, Acta Cryst. B69 (2013) 249-259).
;
_refine_ls_abs_structure_Flack 0.55(5)
_refine_ls_extinction_method none
_refine_ls_goodness_of_fit_ref 1.351
_refine_ls_hydrogen_treatment constr
_refine_ls_matrix_type full
_refine_ls_number_parameters 640
_refine_ls_number_reflns 9911
_refine_ls_number_restraints 13
_refine_ls_restrained_S_all 1.354
_refine_ls_R_factor_all 0.0870
_refine_ls_R_factor_gt 0.0722
_refine_ls_shift/su_max 0.000
_refine_ls_shift/su_mean 0.000
_refine_ls_structure_factor_coef Fsqd
_refine_ls_weighting_details 'w=1/[\s^2^(Fo^2^)+(0.0738P)^2^] where P=(Fo^2^+2Fc^2^)/3'
_refine_ls_weighting_scheme calc
_refine_ls_wR_factor_gt 0.1919
_refine_ls_wR_factor_ref 0.2118
_reflns_Friedel_coverage 0.796
_reflns_Friedel_fraction_full 0.899
_reflns_Friedel_fraction_max 0.856
_reflns_number_gt 7544
_reflns_number_total 9911
_reflns_threshold_expression 'I > 2\s(I)'
_cod_data_source_file c8ra10031d2.cif
_cod_data_source_block 2
_cod_database_code 7232358
_shelx_shelxl_version_number 2014/7
_shelx_space_group_comment
;
The symmetry employed for this shelxl refinement is uniquely defined
by the following loop, which should always be used as a source of
symmetry information in preference to the above space-group names.
They are only intended as comments.
;

loop_
_space_group_symop_operation_xyz
'x, y, z'
'-x, y+1/2, -z'

loop_
_atom_site_label
_atom_site_type_symbol
_atom_site_fract_x
_atom_site_fract_y
_atom_site_fract_z
_atom_site_U_iso_or_equiv
_atom_site_adp_type
_atom_site_occupancy
_atom_site_site_symmetry_order
_atom_site_calc_flag
_atom_site_refinement_flags_posn
_atom_site_refinement_flags_adp
_atom_site_refinement_flags_occupancy
_atom_site_disorder_assembly
_atom_site_disorder_group
Cl1 Cl 0.17185(17) 0.2096(4) 0.63900(15) 0.0234(5) Uani 1 1 d . . . . .
O2 O 0.1094(5) 0.2074(6) 0.5427(4) 0.0309(15) Uani 1 1 d . . . . .
O16 O 0.1080(6) 0.2613(6) 0.7079(5) 0.043(2) Uani 1 1 d . . . . .
O23 O 0.2805(6) 0.2496(6) 0.6292(6) 0.045(2) Uani 1 1 d . . . . .
O41 O 0.1873(7) 0.1236(6) 0.6745(6) 0.054(2) Uani 1 1 d . . . . .
Cl2 Cl 0.07743(19) 0.4531(4) 0.49777(18) 0.0316(6) Uani 1 1 d . . . . .
Cl4 Cl -0.17280(18) 0.4360(4) 0.85978(17) 0.0259(5) Uani 1 1 d . . . . .
N4 N -0.1185(6) 0.2891(6) 0.5994(6) 0.0318(19) Uani 1 1 d . . . . .
H H -0.1532 0.2829 0.5369 0.038 Uiso 1 1 calc R U . . .
HA H -0.0425 0.2967 0.5922 0.038 Uiso 1 1 calc R U . . .
HB H -0.1476 0.3371 0.6313 0.038 Uiso 1 1 calc R U . . .
O9 O 0.0302(6) 0.4403(6) 0.5954(5) 0.0406(18) Uani 1 1 d . . . . .
C12 C -0.1393(7) 0.2053(8) 0.6632(8) 0.033(2) Uani 1 1 d . . . . .
HC H -0.0963 0.1547 0.6359 0.039 Uiso 1 1 calc R U . . .
HD H -0.1133 0.2153 0.7346 0.039 Uiso 1 1 calc R U . . .
C17 C -0.2653(7) 0.1852(7) 0.6585(7) 0.026(2) Uani 1 1 d D . . . .
N21 N -0.2979(7) 0.1210(7) 0.5921(7) 0.041(2) Uani 1 1 d . . . . .
HE H -0.2452 0.0929 0.5588 0.049 Uiso 1 1 calc R U . . .
C28 C -0.4534(8) 0.1961(9) 0.7028(10) 0.050(3) Uani 1 1 d . . . . .
HF H -0.5086 0.2238 0.7433 0.060 Uiso 1 1 calc R U . . .
O33 O 0.0339(8) 0.3852(6) 0.4305(6) 0.056(2) Uani 1 1 d . . . . .
C34 C -0.4881(9) 0.1358(9) 0.6345(10) 0.051(3) Uani 1 1 d . . . . .
HG H -0.5658 0.1193 0.6270 0.061 Uiso 1 1 calc R U . . .
C36 C -0.3433(7) 0.2197(8) 0.7171(8) 0.047(2) Uani 1 1 d D . . . .
HH H -0.3220 0.2608 0.7690 0.056 Uiso 1 1 calc R U . . .
O38 O 0.2029(7) 0.4367(6) 0.5115(7) 0.0710(10) Uani 1 1 d . . . . .
C46 C -0.4060(10) 0.0985(11) 0.5751(10) 0.068(4) Uani 1 1 d . . . . .
HI H -0.4265 0.0575 0.5229 0.082 Uiso 1 1 calc R U . . .
O52 O 0.0594(7) 0.5384(6) 0.4650(7) 0.0710(10) Uani 1 1 d . . . . .
Cl3 Cl 0.92246(18) 0.1925(4) 0.00266(18) 0.0315(6) Uani 1 1 d . . . . .
O8 O 0.9679(5) 0.2019(6) -0.0960(5) 0.0398(17) Uani 1 1 d . . . . .
O32 O 0.9541(8) 0.2631(7) 0.0664(7) 0.065(3) Uani 1 1 d . . . . .
O44 O 0.8050(7) 0.1834(6) 0.0043(6) 0.0710(10) Uani 1 1 d . . . . .
O54 O 0.9715(7) 0.1110(7) 0.0475(7) 0.0710(10) Uani 1 1 d . . . . .
Cl5 Cl 0.3377(2) 0.1947(4) 0.9620(2) 0.0454(7) Uani 1 1 d . . . . .
O30 O 0.2784(8) 0.2082(8) 0.8704(7) 0.087(3) Uani 1 1 d . . . . .
O49 O 0.2947(13) 0.2565(13) 1.0275(11) 0.182(8) Uani 1 1 d . . . . .
O60 O 0.4546(7) 0.1997(9) 0.9484(9) 0.101(4) Uani 1 1 d . . . . .
O63 O 0.3140(13) 0.1106(11) 1.0063(12) 0.165(7) Uani 1 1 d . . . . .
Cl6 Cl 0.7955(2) 0.1750(4) 0.32117(18) 0.0358(6) Uani 1 1 d D . . . .
N1 N 0.0980(6) 0.1089(7) 0.3542(6) 0.0309(19) Uani 1 1 d . . . . .
HJ H 0.0312 0.0882 0.3267 0.037 Uiso 1 1 calc R U . . .
HK H 0.0908 0.1173 0.4222 0.037 Uiso 1 1 calc R U . . .
HL H 0.1542 0.0688 0.3437 0.037 Uiso 1 1 calc R U . . .
C11 C 0.2747(8) 0.2801(7) 0.3938(7) 0.025(2) Uani 1 1 d . . . . .
HM H 0.2133 0.3084 0.4259 0.029 Uiso 1 1 calc R U . . .
C15 C 0.2490(7) 0.2188(8) 0.3269(7) 0.029(2) Uani 1 1 d . . . . .
C19 C 0.1279(7) 0.1970(8) 0.3039(7) 0.027(2) Uani 1 1 d . . . . .
HN H 0.1146 0.1925 0.2294 0.032 Uiso 1 1 calc R U . . .
HO H 0.0787 0.2447 0.3297 0.032 Uiso 1 1 calc R U . . .
C29 C 0.3789(7) 0.3064(7) 0.4208(6) 0.0338(18) Uani 1 1 d . . . . .
HP H 0.3899 0.3515 0.4705 0.041 Uiso 1 1 calc R U . . .
C40 C 0.4697(9) 0.2681(9) 0.3769(10) 0.054(3) Uani 1 1 d . . . . .
HQ H 0.5449 0.2863 0.3952 0.065 Uiso 1 1 calc R U . . .
C48 C 0.4512(10) 0.2038(11) 0.3066(14) 0.085(6) Uani 1 1 d . . . . .
HR H 0.5142 0.1767 0.2757 0.102 Uiso 1 1 calc R U . . .
N59 N 0.3395(7) 0.1762(8) 0.2784(10) 0.084(4) Uani 1 1 d . . . . .
HS H 0.3271 0.1344 0.2327 0.100 Uiso 1 1 calc R U . . .
Cl7 Cl 0.2036(2) 0.4703(4) 0.1782(2) 0.0417(7) Uani 1 1 d . . . . .
O26 O 0.1351(6) 0.5305(6) 0.2299(6) 0.055(2) Uani 1 1 d . . . . .
O47 O 0.2571(8) 0.4131(6) 0.2418(7) 0.0710(10) Uani 1 1 d . . . . .
O55 O 0.2948(10) 0.5253(10) 0.1433(10) 0.132(6) Uani 1 1 d . . . . .
O65 O 0.1455(8) 0.4388(11) 0.0940(9) 0.134(6) Uani 1 1 d . . . . .
Cl8 Cl 0.6619(2) 0.4526(3) 0.5364(2) 0.0444(7) Uani 1 1 d D . . . .
O37 O 0.7284(7) 0.4451(8) 0.6286(7) 0.050(3) Uani 0.794(7) 1 d D . P A 1
O43 O 0.6909(9) 0.5401(8) 0.5093(11) 0.086(4) Uani 0.794(7) 1 d D . P A 1
O53 O 0.5426(7) 0.4427(8) 0.5439(10) 0.075(4) Uani 0.794(7) 1 d D . P A 1
O62 O 0.6994(10) 0.3880(10) 0.4637(8) 0.083(4) Uani 0.794(7) 1 d D . P A 1
N5 N 0.1195(6) 0.3580(6) 0.8996(6) 0.0303(19) Uani 1 1 d . . . . .
HT H 0.1721 0.3158 0.8858 0.036 Uiso 1 1 calc R U . . .
HU H 0.0486 0.3364 0.8851 0.036 Uiso 1 1 calc R U . . .
HV H 0.1255 0.3728 0.9666 0.036 Uiso 1 1 calc R U . . .
C14 C 0.2607(7) 0.4636(7) 0.8409(6) 0.0229(19) Uani 1 1 d . . . . .
C18 C 0.1394(7) 0.4365(7) 0.8374(6) 0.024(2) Uani 1 1 d . . . . .
HW H 0.0923 0.4860 0.8619 0.029 Uiso 1 1 calc R U . . .
HX H 0.1153 0.4239 0.7661 0.029 Uiso 1 1 calc R U . . .
N24 N 0.2957(7) 0.5216(7) 0.9111(7) 0.040(2) Uani 1 1 d . . . . .
HY H 0.2447 0.5428 0.9523 0.048 Uiso 1 1 calc R U . . .
C31 C 0.4847(9) 0.5142(9) 0.8721(9) 0.046(3) Uani 1 1 d . . . . .
HZ H 0.5615 0.5302 0.8874 0.055 Uiso 1 1 calc R U . . .
C35 C 0.3432(12) 0.4240(9) 0.7813(11) 0.0710(10) Uani 1 1 d . . . . .
H0AA H 0.3229 0.3796 0.7328 0.085 Uiso 1 1 calc R U . . .
C45 C 0.4054(9) 0.5507(9) 0.9240(10) 0.059(4) Uani 1 1 d . . . . .
H1AA H 0.4232 0.5972 0.9705 0.070 Uiso 1 1 calc R U . . .
C51 C 0.4629(9) 0.4531(11) 0.7957(11) 0.062(4) Uani 1 1 d . . . . .
H2AA H 0.5215 0.4310 0.7547 0.075 Uiso 1 1 calc R U . . .
N7 N 0.0946(6) 0.0345(6) 0.8564(6) 0.0301(18) Uani 1 1 d . . . . .
H3AA H 0.1416 0.0791 0.8376 0.036 Uiso 1 1 calc R U . . .
H4AA H 0.1027 0.0255 0.9247 0.036 Uiso 1 1 calc R U . . .
H5AA H 0.0213 0.0495 0.8405 0.036 Uiso 1 1 calc R U . . .
N10 N 0.2719(7) -0.1369(6) 0.8927(6) 0.0272(18) Uani 1 1 d D . . . .
H6AA H 0.2143 -0.1628 0.9218 0.033 Uiso 1 1 calc R U . . .
C13 C 0.1235(8) -0.0457(8) 0.8033(7) 0.031(2) Uani 1 1 d . . . . .
H7AA H 0.1095 -0.0370 0.7293 0.038 Uiso 1 1 calc R U . . .
H8AA H 0.0741 -0.0946 0.8256 0.038 Uiso 1 1 calc R U . . .
C20 C 0.2505(7) -0.0717(7) 0.8236(7) 0.024(2) Uani 1 1 d D . . . .
C25 C 0.3766(8) -0.1626(10) 0.9177(11) 0.0710(10) Uani 1 1 d D . . . .
H9AA H 0.3876 -0.2088 0.9661 0.085 Uiso 1 1 calc R U . . .
C39 C 0.4700(10) -0.1242(9) 0.8751(9) 0.050(3) Uani 1 1 d . . . . .
H0BA H 0.5456 -0.1419 0.8926 0.059 Uiso 1 1 calc R U . . .
C50 C 0.4456(8) -0.0568(11) 0.8039(11) 0.073(5) Uani 1 1 d D . . . .
H1BA H 0.5060 -0.0265 0.7728 0.088 Uiso 1 1 calc R U . . .
C58 C 0.3389(7) -0.0354(9) 0.7798(10) 0.0710(10) Uani 1 1 d D . . . .
H2BA H 0.3253 0.0081 0.7287 0.085 Uiso 1 1 calc R U . . .
O1 O -0.1103(5) 0.4354(6) 0.9571(5) 0.0358(17) Uani 1 1 d . . . . .
O0AA O -0.1098(6) 0.3825(6) 0.7894(5) 0.0381(19) Uani 1 1 d . . . . .
O3 O -0.1786(9) 0.5258(7) 0.8200(6) 0.062(3) Uani 1 1 d . . . . .
O4 O -0.2819(6) 0.3971(7) 0.8754(6) 0.053(2) Uani 1 1 d . . . . .
O3AA O 0.8635(9) 0.1914(10) 0.4162(7) 0.047(3) Uani 0.607(8) 1 d D . P B 1
O1AA O 0.8694(6) 0.1136(7) 0.2714(6) 0.055(2) Uani 1 1 d . . . . .
O2AA O 0.7104(10) 0.1967(13) 0.2468(11) 0.089(6) Uani 0.607(8) 1 d D . P B 2
O5 O 0.6991(8) 0.1168(8) 0.3583(9) 0.039(3) Uani 0.607(8) 1 d D . P B 1
O37A O 0.660(3) 0.378(2) 0.604(3) 0.0710(10) Uani 0.206(7) 1 d D . P A 2
O62A O 0.591(3) 0.446(2) 0.450(2) 0.0710(10) Uani 0.206(7) 1 d D . P A 2
O43A O 0.782(2) 0.460(2) 0.546(3) 0.0710(10) Uani 0.206(7) 1 d D . P A 2
O53A O 0.5656(9) 0.4914(9) 0.5831(13) 0.0710(10) Uani 0.206(7) 1 d D . P A 2
O3AB O 0.8585(16) 0.2642(9) 0.2946(16) 0.057(5) Uani 0.393(8) 1 d D . P B 2
O5A O 0.771(2) 0.2619(14) 0.2789(17) 0.0710(10) Uani 0.393(8) 1 d D . P B 1
O2AB O 0.7475(19) 0.1827(13) 0.4136(14) 0.0710(10) Uani 0.393(8) 1 d D . P B 2

loop_
_atom_site_aniso_label
_atom_site_aniso_U_11
_atom_site_aniso_U_22
_atom_site_aniso_U_33
_atom_site_aniso_U_23
_atom_site_aniso_U_13
_atom_site_aniso_U_12
Cl1 0.0250(10) 0.0237(12) 0.0215(11) 0.0027(9) 0.0015(8) 0.0037(9)
O2 0.035(3) 0.040(4) 0.017(3) -0.007(3) -0.004(3) -0.005(3)
O16 0.041(4) 0.051(5) 0.036(4) -0.025(4) -0.006(3) 0.009(4)
O23 0.028(4) 0.068(6) 0.038(4) -0.002(4) 0.004(3) -0.018(4)
O41 0.088(6) 0.019(4) 0.056(5) 0.015(3) 0.008(4) 0.023(4)
Cl2 0.0439(13) 0.0205(12) 0.0311(13) 0.0011(10) 0.0124(10) 0.0004(11)
Cl4 0.0266(11) 0.0257(13) 0.0254(13) 0.0023(9) 0.0008(9) 0.0020(9)
N4 0.034(4) 0.031(5) 0.030(4) -0.001(4) 0.008(3) -0.008(4)
O9 0.053(4) 0.037(4) 0.032(4) -0.001(3) 0.014(3) -0.007(4)
C12 0.024(4) 0.032(5) 0.042(6) -0.002(5) 0.000(4) -0.010(4)
C17 0.022(4) 0.024(5) 0.031(5) -0.006(4) 0.003(4) -0.003(4)
N21 0.033(5) 0.043(6) 0.046(6) -0.011(5) 0.007(4) -0.010(4)
C28 0.033(6) 0.044(6) 0.073(9) 0.004(6) 0.019(6) 0.009(5)
O33 0.084(5) 0.050(5) 0.034(4) -0.015(4) -0.006(4) -0.014(4)
C34 0.028(5) 0.055(8) 0.069(8) -0.004(6) 0.001(5) -0.020(5)
C36 0.033(4) 0.054(5) 0.055(5) -0.041(5) 0.010(4) -0.019(4)
O38 0.083(2) 0.0578(19) 0.073(2) 0.0194(15) 0.0289(17) 0.0197(17)
C46 0.052(7) 0.097(12) 0.055(8) -0.012(8) -0.013(6) -0.018(8)
O52 0.083(2) 0.0578(19) 0.073(2) 0.0194(15) 0.0289(17) 0.0197(17)
Cl3 0.0390(12) 0.0224(13) 0.0337(13) -0.0009(10) 0.0126(10) -0.0025(10)
O8 0.050(4) 0.043(4) 0.027(4) 0.011(3) 0.013(3) -0.007(4)
O32 0.083(6) 0.047(5) 0.066(6) -0.023(5) 0.018(5) -0.022(5)
O44 0.083(2) 0.0578(19) 0.073(2) 0.0194(15) 0.0289(17) 0.0197(17)
O54 0.083(2) 0.0578(19) 0.073(2) 0.0194(15) 0.0289(17) 0.0197(17)
Cl5 0.0411(13) 0.0532(18) 0.0408(15) 0.0007(14) -0.0158(12) 0.0078(14)
O30 0.109(8) 0.090(8) 0.059(6) 0.018(6) -0.036(5) 0.038(7)
O49 0.154(12) 0.27(2) 0.121(11) -0.123(13) -0.063(9) 0.113(13)
O60 0.051(5) 0.110(9) 0.139(10) 0.014(9) -0.023(6) -0.018(7)
O63 0.149(12) 0.166(13) 0.178(14) 0.131(12) -0.020(10) 0.029(10)
Cl6 0.0340(13) 0.0446(16) 0.0290(12) -0.0083(12) 0.0023(10) 0.0093(12)
N1 0.026(4) 0.033(5) 0.034(5) -0.006(4) 0.006(3) -0.003(4)
C11 0.024(4) 0.022(5) 0.028(5) -0.011(4) 0.012(4) -0.011(4)
C15 0.021(4) 0.039(6) 0.026(5) -0.006(4) 0.002(3) -0.008(4)
C19 0.018(4) 0.028(5) 0.035(5) 0.006(4) 0.004(4) -0.006(4)
C29 0.039(4) 0.042(5) 0.019(3) -0.003(3) -0.011(3) -0.020(4)
C40 0.021(5) 0.054(7) 0.088(10) 0.016(7) 0.009(5) 0.000(5)
C48 0.031(6) 0.062(9) 0.162(17) -0.061(11) 0.008(8) 0.000(7)
N59 0.031(4) 0.077(6) 0.142(10) -0.083(7) 0.004(5) 0.003(4)
Cl7 0.0351(13) 0.0560(19) 0.0335(14) -0.0091(14) -0.0056(11) 0.0101(13)
O26 0.045(5) 0.051(5) 0.068(6) -0.042(5) -0.002(4) 0.006(4)
O47 0.083(2) 0.0578(19) 0.073(2) 0.0194(15) 0.0289(17) 0.0197(17)
O55 0.085(8) 0.203(15) 0.110(10) -0.026(10) 0.024(7) -0.075(9)
O65 0.065(6) 0.189(13) 0.147(11) -0.136(10) -0.009(7) 0.016(7)
Cl8 0.0413(13) 0.0520(17) 0.0389(14) -0.0030(13) -0.0167(11) 0.0078(14)
O37 0.044(5) 0.059(6) 0.046(6) -0.027(5) -0.022(4) 0.018(5)
O43 0.057(7) 0.053(7) 0.146(12) 0.008(7) 0.002(7) -0.041(6)
O53 0.041(5) 0.041(6) 0.143(12) -0.026(7) -0.023(6) 0.013(5)
O62 0.082(8) 0.110(10) 0.056(7) -0.059(7) -0.025(6) 0.020(7)
N5 0.022(4) 0.025(4) 0.043(5) 0.011(4) -0.003(3) 0.007(3)
C14 0.027(4) 0.022(5) 0.020(4) 0.007(4) 0.001(3) 0.007(4)
C18 0.028(4) 0.021(5) 0.023(4) 0.008(4) 0.000(4) 0.002(4)
N24 0.040(5) 0.045(6) 0.035(5) -0.017(4) 0.000(4) -0.013(4)
C31 0.034(6) 0.055(7) 0.050(7) 0.016(6) 0.004(5) 0.004(5)
C35 0.083(2) 0.0578(19) 0.073(2) 0.0194(15) 0.0289(17) 0.0197(17)
C45 0.050(7) 0.055(8) 0.070(9) -0.029(7) -0.003(6) -0.025(6)
C51 0.029(6) 0.074(10) 0.084(11) -0.023(8) 0.010(6) 0.011(6)
N7 0.030(4) 0.026(4) 0.035(5) 0.008(4) 0.002(3) 0.007(4)
N10 0.034(4) 0.026(4) 0.022(4) -0.001(4) 0.007(3) 0.001(4)
C13 0.028(4) 0.032(5) 0.033(5) 0.005(4) -0.005(4) -0.001(4)
C20 0.025(5) 0.018(4) 0.029(5) -0.007(4) 0.006(4) -0.004(4)
C25 0.083(2) 0.0578(19) 0.073(2) 0.0194(15) 0.0289(17) 0.0197(17)
C39 0.042(6) 0.053(7) 0.053(7) 0.016(6) -0.017(5) 0.024(6)
C50 0.028(6) 0.084(10) 0.109(13) 0.046(9) 0.033(7) 0.017(7)
C58 0.083(2) 0.0578(19) 0.073(2) 0.0194(15) 0.0289(17) 0.0197(17)
O1 0.030(3) 0.048(4) 0.030(4) 0.006(4) -0.003(3) -0.001(3)
O0AA 0.029(4) 0.057(5) 0.029(4) -0.007(3) 0.002(3) 0.019(4)
O3 0.111(7) 0.039(5) 0.035(4) 0.010(4) -0.008(4) -0.001(5)
O4 0.021(4) 0.092(7) 0.047(5) 0.007(5) 0.002(3) -0.007(4)
O3AA 0.043(6) 0.080(9) 0.017(4) -0.019(5) -0.002(4) -0.020(6)
O1AA 0.041(4) 0.062(6) 0.061(5) -0.015(5) -0.003(4) 0.012(4)
O2AA 0.046(7) 0.122(15) 0.097(11) 0.036(10) -0.016(7) 0.023(8)
O5 0.016(5) 0.043(6) 0.060(8) 0.005(6) 0.025(5) 0.001(5)
O37A 0.083(2) 0.0578(19) 0.073(2) 0.0194(15) 0.0289(17) 0.0197(17)
O62A 0.083(2) 0.0578(19) 0.073(2) 0.0194(15) 0.0289(17) 0.0197(17)
O43A 0.083(2) 0.0578(19) 0.073(2) 0.0194(15) 0.0289(17) 0.0197(17)
O53A 0.083(2) 0.0578(19) 0.073(2) 0.0194(15) 0.0289(17) 0.0197(17)
O3AB 0.055(11) 0.013(7) 0.105(16) 0.006(8) 0.026(10) 0.003(7)
O5A 0.083(2) 0.0578(19) 0.073(2) 0.0194(15) 0.0289(17) 0.0197(17)
O2AB 0.083(2) 0.0578(19) 0.073(2) 0.0194(15) 0.0289(17) 0.0197(17)

loop_
_atom_type_symbol
_atom_type_description
_atom_type_scat_dispersion_real
_atom_type_scat_dispersion_imag
_atom_type_scat_source
C C 0.0033 0.0016 'International Tables Vol C Tables 4.2.6.8 and 6.1.1.4'
H H 0.0000 0.0000 'International Tables Vol C Tables 4.2.6.8 and 6.1.1.4'
Cl Cl 0.1484 0.1585 'International Tables Vol C Tables 4.2.6.8 and 6.1.1.4'
N N 0.0061 0.0033 'International Tables Vol C Tables 4.2.6.8 and 6.1.1.4'
O O 0.0106 0.0060 'International Tables Vol C Tables 4.2.6.8 and 6.1.1.4'

loop_
_geom_angle_atom_site_label_1
_geom_angle_atom_site_label_2
_geom_angle_atom_site_label_3
_geom_angle
O41 Cl1 O23 108.6(5)
O41 Cl1 O16 111.3(5)
O23 Cl1 O16 108.5(5)
O41 Cl1 O2 109.4(5)
O23 Cl1 O2 111.3(4)
O16 Cl1 O2 107.8(4)
O52 Cl2 O9 110.4(5)
O52 Cl2 O33 115.3(5)
O9 Cl2 O33 108.4(5)
O52 Cl2 O38 109.5(5)
O9 Cl2 O38 106.1(5)
O33 Cl2 O38 106.7(5)
O4 Cl4 O0AA 110.0(5)
O4 Cl4 O3 113.6(6)
O0AA Cl4 O3 108.0(5)
O4 Cl4 O1 107.5(4)
O0AA Cl4 O1 107.7(4)
O3 Cl4 O1 109.8(5)
C17 C12 N4 108.3(8)
C36 C17 N21 118.0(8)
C36 C17 C12 126.5(8)
N21 C17 C12 115.4(7)
C46 N21 C17 122.9(10)
C34 C28 C36 123.1(10)
C28 C34 C46 117.0(10)
C17 C36 C28 119.7(9)
N21 C46 C34 118.9(12)
O44 Cl3 O32 108.2(6)
O44 Cl3 O8 115.1(5)
O32 Cl3 O8 111.6(5)
O44 Cl3 O54 106.8(5)
O32 Cl3 O54 107.6(5)
O8 Cl3 O54 107.2(5)
O49 Cl5 O30 105.0(8)
O49 Cl5 O60 115.3(9)
O30 Cl5 O60 110.5(7)
O49 Cl5 O63 105.4(11)
O30 Cl5 O63 112.7(8)
O60 Cl5 O63 107.8(8)
O2AB Cl6 O2AA 107.0(11)
O2AB Cl6 O1AA 137.2(9)
O2AA Cl6 O1AA 105.0(8)
O1AA Cl6 O5A 121.3(9)
O1AA Cl6 O3AA 100.0(6)
O5A Cl6 O3AA 105.4(13)
O1AA Cl6 O5 104.0(6)
O5A Cl6 O5 120.3(11)
O3AA Cl6 O5 102.3(6)
O2AB Cl6 O3AB 109.5(11)
O2AA Cl6 O3AB 88.7(10)
O1AA Cl6 O3AB 98.8(7)
C15 C11 C29 125.8(9)
C11 C15 N59 117.7(8)
C11 C15 C19 119.6(9)
N59 C15 C19 122.7(9)
C15 C19 N1 109.6(8)
C11 C29 C40 119.4(10)
C48 C40 C29 118.9(11)
C40 C48 N59 121.2(11)
C15 N59 C48 117.0(9)
O47 Cl7 O65 119.6(8)
O47 Cl7 O26 112.3(5)
O65 Cl7 O26 109.7(6)
O47 Cl7 O55 103.2(7)
O65 Cl7 O55 107.4(8)
O26 Cl7 O55 103.0(7)
O43 Cl8 O53 111.4(7)
O62A Cl8 O43A 130(2)
O43 Cl8 O37 99.1(7)
O53 Cl8 O37 116.8(7)
O62A Cl8 O53A 85.5(17)
O43A Cl8 O53A 136.7(18)
O62A Cl8 O37A 115(2)
O43A Cl8 O37A 92(2)
O53A Cl8 O37A 91.5(17)
O43 Cl8 O62 112.5(9)
O53 Cl8 O62 107.4(7)
O37 Cl8 O62 109.7(6)
N24 C14 C35 117.7(10)
N24 C14 C18 118.7(8)
C35 C14 C18 123.2(10)
N5 C18 C14 112.1(7)
C14 N24 C45 124.6(9)
C45 C31 C51 123.0(11)
C14 C35 C51 118.3(13)
C31 C45 N24 119.4(11)
C31 C51 C35 116.4(11)
C25 N10 C20 122.0(9)
N7 C13 C20 111.5(8)
C58 C20 N10 117.4(9)
C58 C20 C13 125.7(9)
N10 C20 C13 116.9(7)
N10 C25 C39 121.6(11)
C25 C39 C50 115.2(9)
C58 C50 C39 120.6(11)
C20 C58 C50 123.1(11)

loop_
_geom_bond_atom_site_label_1
_geom_bond_atom_site_label_2
_geom_bond_distance
Cl1 O41 1.389(7)
Cl1 O23 1.423(7)
Cl1 O16 1.426(7)
Cl1 O2 1.444(6)
Cl2 O52 1.371(8)
Cl2 O9 1.429(6)
Cl2 O33 1.437(8)
Cl2 O38 1.502(9)
Cl4 O4 1.432(8)
Cl4 O0AA 1.450(7)
Cl4 O3 1.454(9)
Cl4 O1 1.456(6)
N4 C12 1.541(12)
C12 C17 1.512(10)
C17 C36 1.323(3)
C17 N21 1.352(12)
N21 C46 1.329(13)
C28 C34 1.334(16)
C28 C36 1.350(12)
C34 C46 1.381(18)
Cl3 O44 1.389(9)
Cl3 O32 1.400(8)
Cl3 O8 1.425(6)
Cl3 O54 1.473(8)
Cl5 O49 1.377(12)
Cl5 O30 1.389(8)
Cl5 O60 1.394(9)
Cl5 O63 1.427(13)
Cl6 O2AB 1.362(16)
Cl6 O2AA 1.416(12)
Cl6 O1AA 1.441(8)
Cl6 O5A 1.449(17)
Cl6 O3AA 1.484(9)
Cl6 O5 1.526(10)
Cl6 O3AB 1.581(14)
N1 C19 1.531(13)
C11 C15 1.306(12)
C11 C29 1.326(10)
C15 N59 1.413(11)
C15 C19 1.485(11)
C29 C40 1.359(15)
C40 C48 1.354(19)
C48 N59 1.417(13)
Cl7 O47 1.344(9)
Cl7 O65 1.369(10)
Cl7 O26 1.405(7)
Cl7 O55 1.443(12)
Cl8 O62A 1.39(2)
Cl8 O43 1.412(10)
Cl8 O53 1.417(9)
Cl8 O43A 1.42(2)
Cl8 O37 1.428(8)
Cl8 O53A 1.4300(3)
Cl8 O37A 1.44(2)
Cl8 O62 1.445(10)
N5 C18 1.463(10)
C14 N24 1.328(12)
C14 C35 1.400(14)
C14 C18 1.484(11)
N24 C45 1.369(12)
C31 C45 1.295(16)
C31 C51 1.382(18)
C35 C51 1.482(17)
N7 C13 1.443(13)
N10 C25 1.324(3)
N10 C20 1.357(12)
C13 C20 1.560(12)
C20 C58 1.323(3)
C25 C39 1.376(17)
C39 C50 1.406(16)
C50 C58 1.324(3)
